data_1524093
loop_
_publ_author_name
'Bonneau, P.'
'Garnier, P.'
'Husson, E.'
'Calvarin, G.'
'Morell, A.'
'Gavarri, J.R.'
'Hewat, A.W.'

_publ_section_title
;
 X-ray and neutron diffraction studies of the diffuse phase transition in
 Pb Mg1/3 Nb2/3 O3 ceramics
;
_journal_name_full 'Journal of Solid State Chemistry'
_journal_page_first 350
_journal_page_last 361
_journal_volume 92
_journal_year 1991
_chemical_formula_sum 'Mg0.0278 Nb0.0556 O3 Pb0.9996'
_chemical_name_systematic 'Pb (Mg0.333 Nb0.667) O3'
_space_group_IT_number 221
_symmetry_space_group_name_Hall '-P 4 2 3'
_symmetry_space_group_name_H-M 'P m -3 m'
_cell_angle_alpha 90
_cell_angle_beta 90
_cell_angle_gamma 90
_cell_formula_units_Z 1
_cell_length_a 4.0495
_cell_length_b 4.0495
_cell_length_c 4.0495
_cell_volume 66.406
_citation_journal_id_ASTM JSSCBI
_cod_data_source_file Bonneau_JSSCBI_1991_23.cif
_cod_data_source_block Mg0.0278Nb0.0556O3Pb0.9996
_cod_original_cell_volume 66.40553
_cod_database_code 1524093

loop_
_symmetry_equiv_pos_as_xyz
x,y,z
-y,x,z
-x,-y,z
y,-x,z
x,-y,-z
y,x,-z
-x,y,-z
-y,-x,-z
z,x,y
-x,z,y
-z,-x,y
x,-z,y
z,-x,-y
x,z,-y
-z,x,-y
-x,-z,-y
y,z,x
y,-z,-x
z,y,-x
-y,z,-x
-z,-y,-x
-y,-z,x
z,-y,x
-z,y,x
-x,-y,-z
y,-x,-z
x,y,-z
-y,x,-z
-x,y,z
-y,-x,z
x,-y,z
y,x,z
-z,-x,-y
x,-z,-y
z,x,-y
-x,z,-y
-z,x,y
-x,-z,y
z,-x,y
x,z,y
-y,-z,-x
-y,z,x
-z,-y,x
y,-z,x
z,y,x
y,z,-x
-z,y,-x
z,-y,-x

loop_
_atom_site_label
_atom_site_type_symbol
_atom_site_fract_x
_atom_site_fract_y
_atom_site_fract_z
_atom_site_occupancy
_atom_site_U_iso_or_equiv
O1 O-2 0.0175 0.5413 0.5171 0.0625 0.0
Mg1 Mg+2 0.5 0.5047 0.5047 0.0278 0.0
Nb1 Nb+5 0.5 0.5047 0.5047 0.0556 0.0
Pb1 Pb+2 0 0.0601 0.0601 0.0833 0.0
